data_8106986
loop_
_publ_author_name
'Xiao, Zheng-Kang'
'Lu, Jian-Mei'

_publ_section_title
;
 Crystal structure of 3-hydroxy-3-phenyl-1,3-dihydro-2H-indol-2-one,
 C14H11NO2
;
_journal_issue 3
_journal_name_full 'Zeitschrift f\"ur Kristallographie - New Crystal Structures'
_journal_page_first 719
_journal_page_last 720
_journal_paper_doi 10.1515/ncrs-2015-0244
_journal_volume 231
_journal_year 2016
_chemical_formula_sum 'C14 H11 N O2'
_chemical_formula_weight 225.24
_space_group_IT_number 61
_space_group_name_Hall '-P 2ac 2ab'
_space_group_name_H-M_alt 'P b c a'
_symmetry_cell_setting orthorhombic
_symmetry_space_group_name_Hall '-P 2ac 2ab'
_symmetry_space_group_name_H-M 'P b c a'
_atom_sites_solution_hydrogens geom
_atom_sites_solution_primary direct
_atom_sites_solution_secondary difmap
_cell_angle_alpha 90.00
_cell_angle_beta 90.00
_cell_angle_gamma 90.00
_cell_formula_units_Z 8
_cell_length_a 10.3868(9)
_cell_length_b 7.7695(7)
_cell_length_c 26.576(2)
_cell_measurement_reflns_used 3383
_cell_measurement_temperature 298(2)
_cell_measurement_theta_max 27.96
_cell_measurement_theta_min 2.36
_cell_volume 2144.7(3)
_computing_cell_refinement 'SAINT (Bruker, 2002)'
_computing_data_collection 'SMART (Bruker, 2002)'
_computing_data_reduction SAINT
_computing_molecular_graphics 'XP (Bruker, 2002)'
_computing_publication_material 'SHELXL-97 (Bruker, 2002)'
_computing_structure_refinement 'SHELXL-97 (Sheldrick, 1997)'
_computing_structure_solution 'SHELXS-97 (Sheldrick, 1997)'
_diffrn_ambient_temperature 298(2)
_diffrn_measured_fraction_theta_full 0.993
_diffrn_measured_fraction_theta_max 0.993
_diffrn_measurement_device_type 'Bruker APEX II area-detector diffractometer'
_diffrn_measurement_method '\f and \w scans'
_diffrn_radiation_monochromator graphite
_diffrn_radiation_source 'fine-focus sealed tube'
_diffrn_radiation_type MoK\a
_diffrn_radiation_wavelength 0.71073
_diffrn_reflns_av_R_equivalents 0.0184
_diffrn_reflns_av_sigmaI/netI 0.0171
_diffrn_reflns_limit_h_max 12
_diffrn_reflns_limit_h_min -9
_diffrn_reflns_limit_k_max 9
_diffrn_reflns_limit_k_min -9
_diffrn_reflns_limit_l_max 25
_diffrn_reflns_limit_l_min -32
_diffrn_reflns_number 8413
_diffrn_reflns_theta_full 25.50
_diffrn_reflns_theta_max 25.49
_diffrn_reflns_theta_min 2.49
_exptl_absorpt_coefficient_mu 0.094
_exptl_absorpt_correction_T_max 0.9860
_exptl_absorpt_correction_T_min 0.9778
_exptl_absorpt_correction_type multi-scan
_exptl_absorpt_process_details 'SADABS (Bruker, 2002)'
_exptl_crystal_colour Colorless
_exptl_crystal_density_diffrn 1.395
_exptl_crystal_density_method 'not measured'
_exptl_crystal_description Block
_exptl_crystal_F_000 944
_exptl_crystal_size_max 0.24
_exptl_crystal_size_mid 0.21
_exptl_crystal_size_min 0.15
_refine_diff_density_max 0.180
_refine_diff_density_min -0.187
_refine_diff_density_rms 0.041
_refine_ls_extinction_method none
_refine_ls_goodness_of_fit_ref 1.069
_refine_ls_hydrogen_treatment constr
_refine_ls_matrix_type full
_refine_ls_number_parameters 155
_refine_ls_number_reflns 1989
_refine_ls_number_restraints 0
_refine_ls_restrained_S_all 1.069
_refine_ls_R_factor_all 0.0401
_refine_ls_R_factor_gt 0.0348
_refine_ls_shift/su_max 0.001
_refine_ls_shift/su_mean 0.000
_refine_ls_structure_factor_coef Fsqd
_refine_ls_weighting_details 'calc w=1/[\s^2^(Fo^2^)+(0.0430P)^2^+0.6114P] where P=(Fo^2^+2Fc^2^)/3'
_refine_ls_weighting_scheme calc
_refine_ls_wR_factor_gt 0.0878
_refine_ls_wR_factor_ref 0.0911
_reflns_number_gt 1768
_reflns_number_total 1989
_reflns_threshold_expression I>2\s(I)
_cod_data_source_file suppl_ncrs-2015-0244_suppl.cif
_cod_data_source_block exp_266_109
_cod_depositor_comments
;
The following automatic conversions were performed:

data item '_exptl_absorpt_correction_type' value 'Multi-scan' was
changed to 'multi-scan' in accordance with the built-in table derived
from the CIF Core dictionary named 'cif_core.dic' version 2.4.5 last
updated on 2014-11-21.

Automatic conversion script
Id: cif_fix_values 8738 2021-04-28 16:35:53Z antanas 
;
_cod_database_code 8106986

loop_
_symmetry_equiv_pos_as_xyz
'x, y, z'
'-x+1/2, -y, z+1/2'
'-x, y+1/2, -z+1/2'
'x+1/2, -y+1/2, -z'
'-x, -y, -z'
'x-1/2, y, -z-1/2'
'x, -y-1/2, z-1/2'
'-x-1/2, y-1/2, z'

loop_
_atom_site_label
_atom_site_type_symbol
_atom_site_fract_x
_atom_site_fract_y
_atom_site_fract_z
_atom_site_U_iso_or_equiv
_atom_site_adp_type
_atom_site_occupancy
_atom_site_symmetry_multiplicity
_atom_site_calc_flag
_atom_site_refinement_flags
_atom_site_disorder_assembly
_atom_site_disorder_group
N1 N 0.98155(10) 0.81230(13) 0.53632(4) 0.0340(3) Uani 1 1 d . . .
H1 H 0.9486 0.8544 0.5093 0.041 Uiso 1 1 calc R . .
O1 O 1.12093(9) 1.03240(11) 0.55566(3) 0.0389(2) Uani 1 1 d . . .
O2 O 1.21913(8) 0.76692(13) 0.62590(4) 0.0410(3) Uani 1 1 d . . .
H2 H 1.2527 0.7014 0.6056 0.062 Uiso 1 1 calc R . .
C1 C 0.95186(12) 0.64781(15) 0.55575(5) 0.0307(3) Uani 1 1 d . . .
C2 C 0.87377(13) 0.52305(18) 0.53504(5) 0.0396(3) Uani 1 1 d . . .
H2A H 0.8293 0.5414 0.5051 0.047 Uiso 1 1 calc R . .
C3 C 0.86480(14) 0.36820(18) 0.56115(6) 0.0454(4) Uani 1 1 d . . .
H3 H 0.8133 0.2808 0.5483 0.054 Uiso 1 1 calc R . .
C4 C 0.93013(15) 0.34096(17) 0.60551(6) 0.0449(4) Uani 1 1 d . . .
H4 H 0.9230 0.2354 0.6217 0.054 Uiso 1 1 calc R . .
C5 C 1.00636(14) 0.46910(16) 0.62627(5) 0.0383(3) Uani 1 1 d . . .
H5 H 1.0494 0.4517 0.6565 0.046 Uiso 1 1 calc R . .
C6 C 1.01655(12) 0.62320(15) 0.60078(5) 0.0294(3) Uani 1 1 d . . .
C7 C 1.08756(12) 0.78669(15) 0.61411(5) 0.0285(3) Uani 1 1 d . . .
C8 C 1.06779(12) 0.89482(15) 0.56539(4) 0.0292(3) Uani 1 1 d . . .
C9 C 1.02214(12) 0.88660(14) 0.65653(4) 0.0277(3) Uani 1 1 d . . .
C10 C 0.88937(12) 0.88002(16) 0.66238(5) 0.0345(3) Uani 1 1 d . . .
H10 H 0.8408 0.8086 0.6417 0.041 Uiso 1 1 calc R . .
C11 C 0.82859(14) 0.97865(18) 0.69867(5) 0.0422(3) Uani 1 1 d . . .
H11 H 0.7396 0.9731 0.7023 0.051 Uiso 1 1 calc R . .
C12 C 0.89956(16) 1.08500(19) 0.72946(5) 0.0457(4) Uani 1 1 d . . .
H12 H 0.8588 1.1512 0.7539 0.055 Uiso 1 1 calc R . .
C13 C 1.03114(16) 1.09279(19) 0.72386(5) 0.0466(4) Uani 1 1 d . . .
H13 H 1.0791 1.1649 0.7446 0.056 Uiso 1 1 calc R . .
C14 C 1.09304(14) 0.99419(17) 0.68762(5) 0.0370(3) Uani 1 1 d . . .
H14 H 1.1820 1.0003 0.6842 0.044 Uiso 1 1 calc R . .

loop_
_atom_site_aniso_label
_atom_site_aniso_U_11
_atom_site_aniso_U_22
_atom_site_aniso_U_33
_atom_site_aniso_U_23
_atom_site_aniso_U_13
_atom_site_aniso_U_12
N1 0.0410(6) 0.0339(6) 0.0269(5) 0.0040(4) -0.0048(4) -0.0005(5)
O1 0.0464(6) 0.0338(5) 0.0365(5) 0.0054(4) 0.0026(4) -0.0073(4)
O2 0.0277(5) 0.0461(6) 0.0493(6) -0.0034(4) -0.0047(4) 0.0050(4)
C1 0.0295(6) 0.0297(6) 0.0328(6) -0.0035(5) 0.0032(5) 0.0023(5)
C2 0.0330(7) 0.0437(8) 0.0420(7) -0.0126(6) -0.0006(6) -0.0007(6)
C3 0.0379(8) 0.0344(7) 0.0637(10) -0.0153(7) 0.0114(7) -0.0080(6)
C4 0.0456(8) 0.0271(7) 0.0620(9) 0.0018(6) 0.0142(7) -0.0006(6)
C5 0.0400(7) 0.0316(7) 0.0432(8) 0.0050(5) 0.0045(6) 0.0049(6)
C6 0.0287(6) 0.0270(6) 0.0324(6) -0.0018(5) 0.0034(5) 0.0035(5)
C7 0.0268(6) 0.0288(6) 0.0298(6) 0.0019(5) -0.0019(5) 0.0006(5)
C8 0.0305(6) 0.0291(6) 0.0281(6) -0.0003(5) 0.0049(5) 0.0020(5)
C9 0.0333(6) 0.0255(6) 0.0244(6) 0.0049(5) -0.0021(5) 0.0004(5)
C10 0.0338(7) 0.0345(7) 0.0353(7) -0.0038(5) -0.0015(5) -0.0014(5)
C11 0.0401(7) 0.0428(8) 0.0437(7) -0.0030(6) 0.0070(6) 0.0039(6)
C12 0.0615(10) 0.0419(8) 0.0335(7) -0.0062(6) 0.0051(7) 0.0080(7)
C13 0.0621(10) 0.0417(8) 0.0360(7) -0.0091(6) -0.0092(7) -0.0043(7)
C14 0.0377(7) 0.0387(7) 0.0346(7) -0.0004(5) -0.0057(5) -0.0054(6)

loop_
_atom_type_symbol
_atom_type_description
_atom_type_scat_dispersion_real
_atom_type_scat_dispersion_imag
_atom_type_scat_source
C C 0.0033 0.0016 'International Tables Vol C Tables 4.2.6.8 and 6.1.1.4'
H H 0.0000 0.0000 'International Tables Vol C Tables 4.2.6.8 and 6.1.1.4'
N N 0.0061 0.0033 'International Tables Vol C Tables 4.2.6.8 and 6.1.1.4'
O O 0.0106 0.0060 'International Tables Vol C Tables 4.2.6.8 and 6.1.1.4'

loop_
_geom_angle_atom_site_label_1
_geom_angle_atom_site_label_2
_geom_angle_atom_site_label_3
_geom_angle
_geom_angle_site_symmetry_1
_geom_angle_site_symmetry_3
C8 N1 C1 111.51(10) . .
C8 N1 H1 124.2 . .
C1 N1 H1 124.2 . .
C7 O2 H2 109.5 . .
C2 C1 C6 122.21(12) . .
C2 C1 N1 128.23(12) . .
C6 C1 N1 109.55(10) . .
C1 C2 C3 116.63(13) . .
C1 C2 H2A 121.7 . .
C3 C2 H2A 121.7 . .
C4 C3 C2 121.78(13) . .
C4 C3 H3 119.1 . .
C2 C3 H3 119.1 . .
C3 C4 C5 120.79(13) . .
C3 C4 H4 119.6 . .
C5 C4 H4 119.6 . .
C6 C5 C4 118.13(13) . .
C6 C5 H5 120.9 . .
C4 C5 H5 120.9 . .
C5 C6 C1 120.43(12) . .
C5 C6 C7 130.69(12) . .
C1 C6 C7 108.85(10) . .
O2 C7 C6 115.69(10) . .
O2 C7 C9 108.80(10) . .
C6 C7 C9 112.51(10) . .
O2 C7 C8 111.79(10) . .
C6 C7 C8 101.21(10) . .
C9 C7 C8 106.31(9) . .
O1 C8 N1 126.29(11) . .
O1 C8 C7 125.76(11) . .
N1 C8 C7 107.95(10) . .
C14 C9 C10 118.86(12) . .
C14 C9 C7 120.64(11) . .
C10 C9 C7 120.36(11) . .
C11 C10 C9 120.70(12) . .
C11 C10 H10 119.6 . .
C9 C10 H10 119.6 . .
C12 C11 C10 120.14(14) . .
C12 C11 H11 119.9 . .
C10 C11 H11 119.9 . .
C13 C12 C11 119.60(13) . .
C13 C12 H12 120.2 . .
C11 C12 H12 120.2 . .
C12 C13 C14 120.70(13) . .
C12 C13 H13 119.6 . .
C14 C13 H13 119.6 . .
C9 C14 C13 120.00(13) . .
C9 C14 H14 120.0 . .
C13 C14 H14 120.0 . .

loop_
_geom_bond_atom_site_label_1
_geom_bond_atom_site_label_2
_geom_bond_distance
_geom_bond_site_symmetry_2
N1 C8 1.3454(16) .
N1 C1 1.4124(16) .
N1 H1 0.8600 .
O1 C8 1.2305(15) .
O2 C7 1.4104(15) .
O2 H2 0.8200 .
C1 C2 1.3785(18) .
C1 C6 1.3858(18) .
C2 C3 1.392(2) .
C2 H2A 0.9300 .
C3 C4 1.376(2) .
C3 H3 0.9300 .
C4 C5 1.387(2) .
C4 H4 0.9300 .
C5 C6 1.3798(18) .
C5 H5 0.9300 .
C6 C7 1.5109(16) .
C7 C9 1.5282(17) .
C7 C8 1.5569(17) .
C9 C14 1.3870(17) .
C9 C10 1.3887(18) .
C10 C11 1.3842(18) .
C10 H10 0.9300 .
C11 C12 1.377(2) .
C11 H11 0.9300 .
C12 C13 1.376(2) .
C12 H12 0.9300 .
C13 C14 1.388(2) .
C13 H13 0.9300 .
C14 H14 0.9300 .

loop_
_geom_hbond_atom_site_label_D
_geom_hbond_atom_site_label_H
_geom_hbond_atom_site_label_A
_geom_hbond_distance_DH
_geom_hbond_distance_HA
_geom_hbond_distance_DA
_geom_hbond_angle_DHA
_geom_hbond_site_symmetry_A
O2 H2 O1 0.82 2.28 3.0925(13) 170.0 8_855
N1 H1 O1 0.86 2.07 2.9267(14) 176.2 5_776

loop_
_geom_torsion_atom_site_label_1
_geom_torsion_atom_site_label_2
_geom_torsion_atom_site_label_3
_geom_torsion_atom_site_label_4
_geom_torsion
_geom_torsion_site_symmetry_1
_geom_torsion_site_symmetry_2
_geom_torsion_site_symmetry_3
_geom_torsion_site_symmetry_4
C8 N1 C1 C2 -176.08(12) . . . .
C8 N1 C1 C6 2.82(14) . . . .
C6 C1 C2 C3 -1.30(19) . . . .
N1 C1 C2 C3 177.47(12) . . . .
C1 C2 C3 C4 0.2(2) . . . .
C2 C3 C4 C5 1.0(2) . . . .
C3 C4 C5 C6 -1.1(2) . . . .
C4 C5 C6 C1 0.07(19) . . . .
C4 C5 C6 C7 177.94(12) . . . .
C2 C1 C6 C5 1.17(19) . . . .
N1 C1 C6 C5 -177.80(11) . . . .
C2 C1 C6 C7 -177.13(11) . . . .
N1 C1 C6 C7 3.90(14) . . . .
C5 C6 C7 O2 52.94(18) . . . .
C1 C6 C7 O2 -128.99(11) . . . .
C5 C6 C7 C9 -72.97(16) . . . .
C1 C6 C7 C9 105.10(12) . . . .
C5 C6 C7 C8 173.96(13) . . . .
C1 C6 C7 C8 -7.98(12) . . . .
C1 N1 C8 O1 172.68(12) . . . .
C1 N1 C8 C7 -8.05(13) . . . .
O2 C7 C8 O1 -47.38(16) . . . .
C6 C7 C8 O1 -171.10(12) . . . .
C9 C7 C8 O1 71.21(15) . . . .
O2 C7 C8 N1 133.34(11) . . . .
C6 C7 C8 N1 9.62(12) . . . .
C9 C7 C8 N1 -108.06(11) . . . .
O2 C7 C9 C14 23.79(15) . . . .
C6 C7 C9 C14 153.34(11) . . . .
C8 C7 C9 C14 -96.75(13) . . . .
O2 C7 C9 C10 -160.59(11) . . . .
C6 C7 C9 C10 -31.04(15) . . . .
C8 C7 C9 C10 78.87(13) . . . .
C14 C9 C10 C11 -0.16(19) . . . .
C7 C9 C10 C11 -175.86(12) . . . .
C9 C10 C11 C12 0.1(2) . . . .
C10 C11 C12 C13 0.1(2) . . . .
C11 C12 C13 C14 -0.2(2) . . . .
C10 C9 C14 C13 0.07(19) . . . .
C7 C9 C14 C13 175.76(12) . . . .
C12 C13 C14 C9 0.1(2) . . . .
